data_2104578
loop_
_publ_author_name
'Marsh, Richard E.'

_publ_section_title
;
 Space groups <i>P</i>1 and <i>Cc</i>: how are they doing?
;
_journal_coeditor_code BK5088
_journal_issue 6
_journal_name_full 'Acta Crystallographica Section B'
_journal_page_first 782
_journal_page_last 783
_journal_paper_doi 10.1107/S0108768109046448
_journal_volume 65
_journal_year 2009
_chemical_formula_sum 'C12 H19 B5 N2 O10'
_chemical_formula_weight 405.34
_chemical_name_systematic '4-Methylpyridinium 4-methylpyridine pentaborate'
_space_group_IT_number 2
_symmetry_cell_setting triclinic
_symmetry_space_group_name_Hall '-P 1'
_symmetry_space_group_name_H-M 'P -1'
_cell_angle_alpha 91.965(12)
_cell_angle_beta 100.722(13)
_cell_angle_gamma 110.640(15)
_cell_formula_units_Z 4
_cell_length_a 9.2049(13)
_cell_length_b 10.0699(15)
_cell_length_c 22.266(3)
_cell_measurement_reflns_used 8195
_cell_measurement_temperature 120(2)
_cell_measurement_theta_max 27.485
_cell_measurement_theta_min 2.910
_cell_volume 1886.5(5)
_diffrn_ambient_temperature 120(2)
_diffrn_radiation_monochromator '10cm confocal mirrors'
_diffrn_radiation_source 'Bruker-Nonius FR591 rotating anode'
_diffrn_radiation_type MoK\a
_diffrn_radiation_wavelength 0.71073
_exptl_crystal_colour Colourless
_exptl_crystal_density_diffrn 1.427
_exptl_crystal_density_method 'not measured'
_exptl_crystal_description Slab
_exptl_crystal_F_000 840
_exptl_crystal_size_max 0.24
_exptl_crystal_size_mid 0.20
_exptl_crystal_size_min 0.08
_cod_data_source_file bk5088.cif
_cod_data_source_block ODUWEQ
_cod_original_cell_volume 1886.4(5)
_cod_original_sg_symbol_H-M P-1
_cod_database_code 2104578

loop_
_symmetry_equiv_pos_as_xyz
'x, y, z'
'-x, -y, -z'

loop_
_atom_site_label
_atom_site_type_symbol
_atom_site_fract_x
_atom_site_fract_y
_atom_site_fract_z
_atom_site_occupancy
B1 B 0.6653 0.7915 0.4672 1
O1 O 0.5754 0.8870 0.46720 1
B2 B 0.5154 0.9346 0.4156 1
O2 O 0.5226 0.8824 0.35795 1
B3 B 0.5896 0.7806 0.3548 1
O3 O 0.6601 0.7382 0.40476 1
O4 O 0.4469 1.0330 0.41676 1
H1 H 0.4434 1.0542 0.4520 1
O5 O 0.5856 0.7196 0.29816 1
H2 H 0.5278 0.7438 0.2712 1
O6 O 0.5973 0.6702 0.50055 1
B4 B 0.6638 0.6594 0.5588 1
O7 O 0.8135 0.7525 0.58772 1
B5 B 0.8986 0.8548 0.5546 1
O8 O 0.8318 0.8738 0.49774 1
O9 O 0.5892 0.5550 0.59191 1
H3 H 0.5176 0.4880 0.5680 1
O10 O 1.0534 0.9320 0.58122 1
H4 H 1.0942 0.9885 0.5580 1
B6 B 0.6636 0.2918 -0.0316 1
O11 O 0.5743 0.3882 -0.03268 1
B7 B 0.5180 0.4359 -0.0848 1
O12 O 0.5304 0.3862 -0.14194 1
B8 B 0.5953 0.2822 -0.1448 1
O13 O 0.6579 0.2363 -0.09382 1
O14 O 0.4459 0.5322 -0.08480 1
H5 H 0.4434 0.5554 -0.0486 1
O15 O 0.5920 0.2279 -0.20208 1
H6 H 0.6234 0.1606 -0.1997 1
O16 O 0.5948 0.1720 0.00213 1
B9 B 0.6618 0.1620 0.0604 1
O17 O 0.8117 0.2566 0.08932 1
B10 B 0.8973 0.3570 0.0558 1
O18 O 0.8305 0.3641 -0.00167 1
O19 O 0.5895 0.0594 0.09453 1
H7 H 0.5124 -0.0038 0.0720 1
O20 O 1.0514 0.4351 0.08195 1
H8 H 1.0932 0.4879 0.0574 1
C1 C 0.1097 0.6351 0.3178 1
H9 H 0.1280 0.5884 0.2840 1
C2 C 0.1632 0.6070 0.3756 1
H10 H 0.2182 0.5430 0.3810 1
C3 C 0.1378 0.6710 0.4262 1
C4 C 0.0593 0.7634 0.4139 1
H11 H 0.0388 0.8118 0.4468 1
C5 C 0.0098 0.7862 0.3542 1
H12 H -0.0447 0.8506 0.3472 1
N1 N 0.0344 0.7229 0.3064 1
C6 C 0.1954 0.6441 0.4906 1
H13 H 0.1496 0.6805 0.5182 1
H14 H 0.3060 0.6886 0.5020 1
H15 H 0.1680 0.5458 0.4934 1
C7 C 0.6414 0.4289 0.2344 1
H16 H 0.6091 0.4750 0.2009 1
C8 C 0.6820 0.3134 0.2240 1
H17 H 0.6784 0.2796 0.1832 1
C9 C 0.7266 0.2456 0.2729 1
C10 C 0.7328 0.2990 0.3315 1
H18 H 0.7642 0.2549 0.3660 1
C11 C 0.6915 0.4149 0.3398 1
H19 H 0.6943 0.4512 0.3802 1
N2 N 0.6472 0.4768 0.2915 1
H20 H 0.6212 0.5516 0.2976 1
C12 C 0.7708 0.1176 0.2625 1
H21 H 0.8496 0.1158 0.2952 1
H22 H 0.8084 0.1193 0.2262 1
H23 H 0.6820 0.0337 0.2594 1
C13 C 0.2754 0.0606 0.1607 1
H24 H 0.2768 0.0261 0.1206 1
C14 C 0.2328 0.1771 0.1671 1
H25 H 0.2046 0.2210 0.1320 1
C15 C 0.2307 0.2306 0.2254 1
C16 C 0.2718 0.1612 0.2744 1
H26 H 0.2712 0.1933 0.3149 1
C17 C 0.3137 0.0450 0.2641 1
H27 H 0.3427 -0.0006 0.2984 1
N3 N 0.3154 -0.0068 0.2082 1
C18 C 0.1877 0.3596 0.2344 1
H28 H 0.1652 0.3676 0.2730 1
H29 H 0.0994 0.3530 0.2052 1
H30 H 0.2706 0.4422 0.2310 1
C19 C 0.0166 0.2959 -0.1446 1
H31 H -0.0439 0.3550 -0.1528 1
C20 C 0.0606 0.2690 -0.0853 1
H32 H 0.0312 0.3104 -0.0528 1
C21 C 0.1475 0.1821 -0.0726 1
C22 C 0.1886 0.1266 -0.1218 1
H33 H 0.2488 0.0668 -0.1152 1
C23 C 0.1428 0.1576 -0.1799 1
H34 H 0.1722 0.1194 -0.2133 1
N4 N 0.0580 0.2401 -0.1905 1
H35 H 0.0288 0.2580 -0.2283 1
C24 C 0.1976 0.1512 -0.0085 1
H36 H 0.1518 0.1874 0.0180 1
H37 H 0.3064 0.1916 0.0048 1
H38 H 0.1675 0.0542 -0.0062 1

loop_
_geom_angle_atom_site_label_1
_geom_angle_atom_site_label_2
_geom_angle_atom_site_label_3
_geom_angle
_geom_angle_site_symmetry_1
_geom_angle_site_symmetry_2
_geom_angle_site_symmetry_3
_geom_angle_publ_flag
B1 O1 B2 123.57 . . . yes
B2 O2 B3 118.35 . . . yes
B1 O3 B3 122.61 . . . yes
B1 O6 B4 123.01 . . . yes
B4 O7 B5 118.30 . . . yes
B1 O8 B5 123.41 . . . yes
B2 O4 H1 110.00 . . . no
B3 O5 H2 110.00 . . . no
B4 O9 H3 110.00 . . . no
B5 O10 H4 110.00 . . . no
B6 O11 B7 123.26 . . . yes
B7 O12 B8 118.51 . . . yes
B6 O13 B8 123.30 . . . yes
B6 O16 B9 122.84 . . . yes
B9 O17 B10 118.42 . . . yes
B6 O18 B10 126.51 . . . yes
B7 O14 H5 109.00 . . . no
B8 O15 H6 110.00 . . . no
B9 O19 H7 110.00 . . . no
B10 O20 H8 110.00 . . . no
C7 N2 C11 121.82 . . . yes
C7 N2 H20 119.00 . . . no
C11 N2 H20 119.00 . . . no
C19 N4 C23 120.63 . . . yes
C23 N4 H35 120.00 . . . no
C19 N4 H35 120.00 . . . no
C1 N1 C5 116.81 . . . yes
C13 N3 C17 116.97 . . . yes
N2 C7 C8 120.03 . . . yes
C7 C8 C9 119.70 . . . no
C10 C9 C12 120.68 . . . no
C8 C9 C12 120.62 . . . no
C8 C9 C10 118.69 . . . no
C9 C10 C11 119.64 . . . no
N2 C11 C10 120.10 . . . yes
C8 C7 H16 120.00 . . . no
N2 C7 H16 120.00 . . . no
C7 C8 H17 120.00 . . . no
C9 C8 H17 120.00 . . . no
C11 C10 H18 120.00 . . . no
C9 C10 H18 120.00 . . . no
N2 C11 H19 120.00 . . . no
C10 C11 H19 120.00 . . . no
H22 C12 H23 108.00 . . . no
C9 C12 H22 111.00 . . . no
H21 C12 H22 109.00 . . . no
C9 C12 H21 110.00 . . . no
H21 C12 H23 108.00 . . . no
C9 C12 H23 110.00 . . . no
N4 C19 C20 120.58 . . . yes
C19 C20 C21 120.39 . . . no
C22 C21 C24 121.26 . . . no
C20 C21 C22 117.09 . . . no
C20 C21 C24 121.64 . . . no
C21 C22 C23 120.17 . . . no
N4 C23 C22 121.13 . . . yes
C20 C19 H31 120.00 . . . no
N4 C19 H31 120.00 . . . no
C19 C20 H32 120.00 . . . no
C21 C20 H32 120.00 . . . no
C23 C22 H33 120.00 . . . no
C21 C22 H33 120.00 . . . no
C22 C23 H34 119.00 . . . no
N4 C23 H34 119.00 . . . no
H36 C24 H38 108.00 . . . no
H37 C24 H38 108.00 . . . no
H36 C24 H37 108.00 . . . no
C21 C24 H37 111.00 . . . no
C21 C24 H38 111.00 . . . no
C21 C24 H36 110.00 . . . no
N1 C1 C2 123.79 . . . yes
C1 C2 C3 120.44 . . . no
C4 C3 C6 122.26 . . . no
C2 C3 C6 122.29 . . . no
C2 C3 C4 115.43 . . . no
C3 C4 C5 120.46 . . . no
N1 C5 C4 123.06 . . . yes
N1 C1 H9 118.00 . . . no
C2 C1 H9 118.00 . . . no
C3 C2 H10 120.00 . . . no
C1 C2 H10 120.00 . . . no
C3 C4 H11 120.00 . . . no
C5 C4 H11 120.00 . . . no
C4 C5 H12 118.00 . . . no
N1 C5 H12 119.00 . . . no
C3 C6 H14 110.00 . . . no
C3 C6 H13 110.00 . . . no
H13 C6 H15 108.00 . . . no
C3 C6 H15 111.00 . . . no
H13 C6 H14 109.00 . . . no
H14 C6 H15 109.00 . . . no
O6 B1 O8 110.35 . . . yes
O1 B1 O3 111.42 . . . yes
O1 B1 O8 107.87 . . . yes
O3 B1 O6 108.78 . . . yes
O1 B1 O6 109.30 . . . yes
O3 B1 O8 109.12 . . . yes
O2 B2 O4 116.62 . . . yes
O1 B2 O2 120.36 . . . yes
O1 B2 O4 123.02 . . . yes
O3 B3 O5 118.01 . . . yes
O2 B3 O3 123.03 . . . yes
O2 B3 O5 118.96 . . . yes
O7 B4 O9 116.07 . . . yes
O6 B4 O7 121.69 . . . yes
O6 B4 O9 122.23 . . . yes
O7 B5 O10 116.95 . . . yes
O8 B5 O10 121.83 . . . yes
O7 B5 O8 121.19 . . . yes
N3 C13 C14 123.23 . . . yes
C13 C14 C15 119.67 . . . no
C14 C15 C18 121.23 . . . no
C14 C15 C16 117.17 . . . no
C16 C15 C18 121.59 . . . no
C15 C16 C17 119.59 . . . no
N3 C17 C16 123.37 . . . yes
C14 C13 H24 118.00 . . . no
N3 C13 H24 118.00 . . . no
C15 C14 H25 120.00 . . . no
C13 C14 H25 120.00 . . . no
C17 C16 H26 120.00 . . . no
C15 C16 H26 120.00 . . . no
N3 C17 H27 118.00 . . . no
C16 C17 H27 118.00 . . . no
C15 C18 H30 111.00 . . . no
H28 C18 H29 108.00 . . . no
C15 C18 H28 111.00 . . . no
C15 C18 H29 110.00 . . . no
H28 C18 H30 108.00 . . . no
H29 C18 H30 108.00 . . . no
O11 B6 O18 111.80 . . . yes
O11 B6 O13 111.13 . . . yes
O11 B6 O16 109.45 . . . yes
O16 B6 O18 108.15 . . . yes
O13 B6 O18 107.60 . . . yes
O13 B6 O16 108.61 . . . yes
O11 B7 O14 122.81 . . . yes
O11 B7 O12 120.96 . . . yes
O12 B7 O14 116.22 . . . yes
O12 B8 O15 116.33 . . . yes
O12 B8 O13 122.01 . . . yes
O13 B8 O15 121.65 . . . yes
O16 B9 O19 123.08 . . . yes
O17 B9 O19 115.26 . . . yes
O16 B9 O17 121.66 . . . yes
O18 B10 O20 123.24 . . . yes
O17 B10 O18 119.02 . . . yes
O17 B10 O20 117.48 . . . yes

loop_
_geom_bond_atom_site_label_1
_geom_bond_atom_site_label_2
_geom_bond_distance
_geom_bond_site_symmetry_1
_geom_bond_site_symmetry_2
_geom_bond_publ_flag
O1 B1 1.4733 . . yes
O1 B2 1.3576 . . yes
O2 B2 1.3922 . . yes
O2 B3 1.3759 . . yes
O3 B1 1.4592 . . yes
O3 B3 1.3417 . . yes
O4 B2 1.3509 . . yes
O5 B3 1.3722 . . yes
O6 B1 1.4599 . . yes
O6 B4 1.3527 . . yes
O7 B4 1.3821 . . yes
O7 B5 1.3845 . . yes
O8 B1 1.4752 . . yes
O8 B5 1.3518 . . yes
O9 B4 1.3612 . . yes
O10 B5 1.3635 . . yes
O4 H1 0.8200 . . no
O5 H2 0.8300 . . no
O9 H3 0.8400 . . no
O10 H4 0.8200 . . no
O11 B6 1.4749 . . yes
O11 B7 1.3550 . . yes
O12 B7 1.3903 . . yes
O12 B8 1.3814 . . yes
O13 B6 1.4607 . . yes
O13 B8 1.3470 . . yes
O14 B7 1.3545 . . yes
O15 B8 1.3611 . . yes
O16 B6 1.4563 . . yes
O16 B9 1.3524 . . yes
O17 B9 1.3880 . . yes
O17 B10 1.3817 . . yes
O18 B6 1.4600 . . yes
O18 B10 1.3286 . . yes
O19 B9 1.3584 . . yes
O20 B10 1.3581 . . yes
O14 H5 0.8400 . . no
O15 H6 0.8200 . . no
O19 H7 0.8300 . . no
O20 H8 0.8300 . . no
N2 C7 1.3291 . . yes
N2 C11 1.3317 . . yes
N2 H20 0.8800 . . no
N4 C23 1.3256 . . yes
N4 C19 1.3274 . . yes
N4 H35 0.8800 . . no
N1 C5 1.3173 . . yes
N1 C1 1.3071 . . yes
N3 C17 1.3379 . . yes
N3 C13 1.3399 . . yes
C7 C8 1.3661 . . no
C8 C9 1.3793 . . no
C9 C12 1.5049 . . no
C9 C10 1.3775 . . no
C10 C11 1.3656 . . no
C7 H16 0.9500 . . no
C8 H17 0.9500 . . no
C10 H18 0.9500 . . no
C11 H19 0.9500 . . no
C12 H21 0.9300 . . no
C12 H23 0.9400 . . no
C12 H22 0.9300 . . no
C19 C20 1.3725 . . no
C20 C21 1.3827 . . no
C21 C22 1.3845 . . no
C21 C24 1.4944 . . no
C22 C23 1.3661 . . no
C19 H31 0.9500 . . no
C20 H32 0.9500 . . no
C22 H33 0.9500 . . no
C23 H34 0.9500 . . no
C24 H36 0.9200 . . no
C24 H37 0.9200 . . no
C24 H38 0.9200 . . no
C1 C2 1.3661 . . no
C2 C3 1.3762 . . no
C3 C4 1.3714 . . no
C3 C6 1.5019 . . no
C4 C5 1.3772 . . no
C1 H9 0.9500 . . no
C2 H10 0.9500 . . no
C4 H11 0.9500 . . no
C5 H12 0.9500 . . no
C6 H15 0.9400 . . no
C6 H13 0.9400 . . no
C6 H14 0.9400 . . no
C13 C14 1.3726 . . no
C14 C15 1.3944 . . no
C15 C16 1.3809 . . no
C15 C18 1.5028 . . no
C16 C17 1.3796 . . no
C13 H24 0.9500 . . no
C14 H25 0.9500 . . no
C16 H26 0.9500 . . no
C17 H27 0.9500 . . no
C18 H28 0.9300 . . no
C18 H29 0.9200 . . no
C18 H30 0.9300 . . no
